data_1561760
loop_
_publ_author_name
'Bykova, E.'
'Gou, H.'
'Bykov, M.'
'Hanfland, M.'
'Dubrovinsky, L.'
'Dubrovinskaia, N.'

_publ_section_title
;
 Crystal structures and compressibility of novel iron borides Fe2B7 and Fe
 B50 synthesized at high pressure and high temperature
;
_journal_name_full 'Journal of Solid State Chemistry'
_journal_page_first 102
_journal_page_last 109
_journal_paper_doi 10.1016/j.jssc.2015.06.040
_journal_volume 230
_journal_year 2015
_chemical_absolute_configuration .
_chemical_formula_moiety 'B7 Fe2'
_chemical_formula_sum 'B7 Fe2'
_chemical_formula_weight 187.4
_chemical_name_common 'diiron heptaboride'
_chemical_name_systematic 'diiron heptaboride'
_space_group_IT_number 55
_space_group_name_Hall '-P 2 2ab'
_space_group_name_H-M_alt 'P b a m'
_symmetry_cell_setting orthorhombic
_symmetry_Int_Tables_number 55
_symmetry_space_group_name_Hall '-P 2 2ab'
_symmetry_space_group_name_H-M 'P b a m'
_cell_angle_alpha 90
_cell_angle_beta 90
_cell_angle_gamma 90
_cell_formula_units_Z 8
_cell_length_a 16.5418(13)
_cell_length_b 10.5067(2)
_cell_length_c 2.82180(10)
_cell_measurement_reflns_used 360
_cell_measurement_temperature 293
_cell_measurement_theta_max 18.2670
_cell_measurement_theta_min 4.4190
_cell_volume 490.43(4)
_computing_cell_refinement
;
CrysAlisPro, Agilent Technologies,
Version 1.171.37.35 (release 13-08-2014 CrysAlis171 .NET)
(compiled Aug 13 2014,18:06:01)
;
_computing_data_collection
;
CrysAlisPro, Agilent Technologies,
Version 1.171.37.35 (release 13-08-2014 CrysAlis171 .NET)
(compiled Aug 13 2014,18:06:01)
;
_computing_data_reduction
;
CrysAlisPro, Agilent Technologies,
Version 1.171.37.35 (release 13-08-2014 CrysAlis171 .NET)
(compiled Aug 13 2014,18:06:01)
;
_computing_structure_refinement 'Jana2006 (Petricek, 2014)'
_computing_structure_solution 'SHELXS-2013 (Sheldrick, 2013)'
_diffrn_ambient_pressure 19200000
_diffrn_ambient_temperature 293
_diffrn_detector 'MAR555 flatpanel detector'
_diffrn_measured_fraction_theta_full 0.88
_diffrn_measured_fraction_theta_max 0.64
_diffrn_measurement_device
;
customized omega-circle diffractometer
;
_diffrn_measurement_device_type 'ESRF, beamline ID09A diffractometer'
_diffrn_measurement_method '\w scans'
_diffrn_radiation_monochromator synchrotron
_diffrn_radiation_probe x-ray
_diffrn_radiation_source synchrotron
_diffrn_radiation_type synchrotron
_diffrn_radiation_wavelength 0.41441
_diffrn_reflns_av_R_equivalents 0.043
_diffrn_reflns_av_unetI/netI 0.0327
_diffrn_reflns_limit_h_max 21
_diffrn_reflns_limit_h_min -19
_diffrn_reflns_limit_k_max 15
_diffrn_reflns_limit_k_min -15
_diffrn_reflns_limit_l_max 4
_diffrn_reflns_limit_l_min -4
_diffrn_reflns_number 3249
_diffrn_reflns_theta_full 13.22
_diffrn_reflns_theta_max 19.49
_diffrn_reflns_theta_min 1.83
_diffrn_source synchrotron
_exptl_absorpt_coefficient_mu 2.385
_exptl_absorpt_correction_T_max 1.00000
_exptl_absorpt_correction_T_min 0.29579
_exptl_absorpt_correction_type multi-scan
_exptl_absorpt_process_details
;
CrysAlisPro, Agilent Technologies,
Version 1.171.37.35 (release 13-08-2014 CrysAlis171 .NET)
(compiled Aug 13 2014,18:06:01)
Empirical absorption correction using spherical harmonics,
 implemented in SCALE3 ABSPACK scaling algorithm.
;
_exptl_crystal_colour black
_exptl_crystal_density_diffrn 5.0735
_exptl_crystal_description plate
_exptl_crystal_F_000 696
_exptl_crystal_size_max 0.025
_exptl_crystal_size_mid 0.025
_exptl_crystal_size_min 0.005
_refine_ls_extinction_method none
_refine_ls_goodness_of_fit_gt 1.90
_refine_ls_goodness_of_fit_ref 1.84
_refine_ls_number_constraints 0
_refine_ls_number_parameters 67
_refine_ls_number_reflns 802
_refine_ls_number_restraints 0
_refine_ls_R_factor_all 0.0471
_refine_ls_R_factor_gt 0.0393
_refine_ls_shift/su_max 0.0003
_refine_ls_shift/su_mean 0.0000
_refine_ls_structure_factor_coef Fsqd
_refine_ls_weighting_details w=1/(\s^2^(I)+0.0004I^2^)
_refine_ls_weighting_scheme sigma
_refine_ls_wR_factor_gt 0.0847
_refine_ls_wR_factor_ref 0.0905
_reflns_number_gt 670
_reflns_number_total 802
_reflns_threshold_expression I>2\s(I)
_cod_data_source_file Fe2B7_19.2GPa.cif
_cod_data_source_block Fe2B7_19.2GPa
_cod_depositor_comments
;
The following automatic conversions were performed:

data item '_diffrn_radiation_probe' value 'X-ray' was changed to
'x-ray' in accordance with the built-in table derived from the CIF
Core dictionary named 'cif_core.dic' version 2.4.5 last updated on
2014-11-21.

Automatic conversion script
Id: cif_fix_values 8369 2020-08-20 11:38:08Z andrius 
;
_cod_database_code 1561760

loop_
_symmetry_equiv_pos_site_id
_symmetry_equiv_pos_as_xyz
1 x,y,z
2 -x,-y,z
3 -x+1/2,y+1/2,-z
4 x+1/2,-y+1/2,-z
5 -x,-y,-z
6 x,y,-z
7 x+1/2,-y+1/2,z
8 -x+1/2,y+1/2,z

loop_
_atom_site_label
_atom_site_type_symbol
_atom_site_fract_x
_atom_site_fract_y
_atom_site_fract_z
_atom_site_adp_type
_atom_site_U_iso_or_equiv
_atom_site_site_symmetry_multiplicity
_atom_site_occupancy
_atom_site_calc_flag
_atom_site_refinement_flags
_atom_site_disorder_assembly
_atom_site_disorder_group
Fe1 Fe 0.22100(6) 0.46720(7) 0.5 Uani 0.0060(3) 4 1 d . . .
Fe2 Fe 0.12123(6) 0.17885(7) 0 Uani 0.0054(3) 4 1 d . . .
Fe3 Fe 0.46505(6) 0.10581(7) 0.5 Uani 0.0049(3) 4 1 d . . .
Fe4 Fe 0.38952(6) 0.26636(7) 0 Uani 0.0053(3) 4 1 d . . .
B1 B 0.3671(4) 0.0502(5) 0 Uiso 0.0039(11) 4 1 d . . .
B2 B 0.0479(5) 0.4614(5) 0 Uiso 0.0041(10) 4 1 d . . .
B3 B 0.3029(5) 0.3908(5) 0 Uiso 0.0056(11) 4 1 d . . .
B4 B 0.1406(5) 0.3755(5) 0 Uiso 0.0038(10) 4 1 d . . .
B5 B 0.4440(5) 0.4026(5) 0.5 Uiso 0.0057(11) 4 1 d . . .
B6 B 0.1996(5) 0.0443(6) 0 Uiso 0.0062(11) 4 1 d . . .
B7 B 0.2892(5) 0.2871(6) 0.5 Uiso 0.0065(11) 4 1 d . . .
B8 B 0.0329(5) 0.3038(5) 0 Uiso 0.0056(11) 4 1 d . . .
B9 B 0.3992(5) 0.4755(5) 0 Uiso 0.0040(11) 4 1 d . . .
B10 B 0.0540(5) 0.0592(5) 0.5 Uiso 0.0052(11) 4 1 d . . .
B11 B 0.0172(5) 0.2111(6) 0.5 Uiso 0.0061(11) 4 1 d . . .
B12 B 0.3379(5) 0.1382(5) 0.5 Uiso 0.0050(10) 4 1 d . . .
B13 B 0.2199(5) 0.1449(6) 0.5 Uiso 0.0071(11) 4 1 d . . .
B14 B 0.1797(5) 0.2917(6) 0.5 Uiso 0.0059(11) 4 1 d . . .

loop_
_atom_site_aniso_label
_atom_site_aniso_type_symbol
_atom_site_aniso_U_11
_atom_site_aniso_U_22
_atom_site_aniso_U_33
_atom_site_aniso_U_12
_atom_site_aniso_U_13
_atom_site_aniso_U_23
Fe1 Fe 0.0046(6) 0.0030(4) 0.0103(4) 0.0002(3) 0 0
Fe2 Fe 0.0047(6) 0.0043(4) 0.0070(3) 0.0004(3) 0 0
Fe3 Fe 0.0045(6) 0.0044(4) 0.0057(3) -0.0003(3) 0 0
Fe4 Fe 0.0051(6) 0.0043(4) 0.0063(3) 0.0007(3) 0 0

loop_
_atom_type_symbol
_atom_type_scat_dispersion_real
_atom_type_scat_dispersion_imag
_atom_type_scat_source
B -0.0003 0.0002 'International Tables Vol C tables 4.2.6.8 and 6.1.1.1'
Fe 0.1991 0.3104 'International Tables Vol C tables 4.2.6.8 and 6.1.1.1'

loop_
_geom_angle_atom_site_label_1
_geom_angle_atom_site_label_2
_geom_angle_atom_site_label_3
_geom_angle_site_symmetry_1
_geom_angle_site_symmetry_2
_geom_angle_site_symmetry_3
_geom_angle
Fe1 Fe1 Fe1 1_554 . 1_556 180.0(5)
Fe1 Fe1 B1 1_554 . 3_555 50.29(12)
Fe1 Fe1 B1 1_554 . 3_556 129.71(12)
Fe1 Fe1 B3 1_554 . . 48.14(13)
Fe1 Fe1 B3 1_554 . 1_556 131.86(14)
Fe1 Fe1 B4 1_554 . . 49.34(12)
Fe1 Fe1 B4 1_554 . 1_556 130.66(12)
Fe1 Fe1 B6 1_554 . 3_555 47.56(14)
Fe1 Fe1 B6 1_554 . 3_556 132.44(14)
Fe1 Fe1 B7 1_554 . . 90.00(2)
Fe1 Fe1 B12 1_554 . 3_556 90.00(2)
Fe1 Fe1 B13 1_554 . 3_556 90.00(2)
Fe1 Fe1 B14 1_554 . . 90.00(2)
Fe1 Fe1 B1 1_556 . 3_555 129.71(12)
Fe1 Fe1 B1 1_556 . 3_556 50.29(12)
Fe1 Fe1 B3 1_556 . . 131.86(14)
Fe1 Fe1 B3 1_556 . 1_556 48.14(13)
Fe1 Fe1 B4 1_556 . . 130.66(12)
Fe1 Fe1 B4 1_556 . 1_556 49.34(12)
Fe1 Fe1 B6 1_556 . 3_555 132.44(14)
Fe1 Fe1 B6 1_556 . 3_556 47.56(14)
Fe1 Fe1 B7 1_556 . . 90.00(2)
Fe1 Fe1 B12 1_556 . 3_556 90.00(2)
Fe1 Fe1 B13 1_556 . 3_556 90.00(2)
Fe1 Fe1 B14 1_556 . . 90.00(2)
B1 Fe1 B1 3_555 . 3_556 79.43(17)
B1 Fe1 B3 3_555 . . 98.43(17)
B1 Fe1 B3 3_555 . 1_556 177.85(17)
B1 Fe1 B4 3_555 . . 49.8(2)
B1 Fe1 B4 3_555 . 1_556 100.8(2)
B1 Fe1 B6 3_555 . 3_555 80.2(2)
B1 Fe1 B6 3_555 . 3_556 133.8(2)
B1 Fe1 B7 3_555 . . 132.64(15)
B1 Fe1 B12 3_555 . 3_556 48.56(16)
B1 Fe1 B13 3_555 . 3_556 87.5(2)
B1 Fe1 B14 3_555 . . 98.1(2)
B1 Fe1 B3 3_556 . . 177.85(17)
B1 Fe1 B3 3_556 . 1_556 98.43(17)
B1 Fe1 B4 3_556 . . 100.8(2)
B1 Fe1 B4 3_556 . 1_556 49.8(2)
B1 Fe1 B6 3_556 . 3_555 133.8(2)
B1 Fe1 B6 3_556 . 3_556 80.2(2)
B1 Fe1 B7 3_556 . . 132.64(15)
B1 Fe1 B12 3_556 . 3_556 48.56(16)
B1 Fe1 B13 3_556 . 3_556 87.5(2)
B1 Fe1 B14 3_556 . . 98.1(2)
B3 Fe1 B3 . . 1_556 83.71(19)
B3 Fe1 B4 . . . 77.9(2)
B3 Fe1 B4 . . 1_556 131.3(2)
B3 Fe1 B6 . . 3_555 45.1(2)
B3 Fe1 B6 . . 3_556 101.2(2)
B3 Fe1 B7 . . . 49.14(16)
B3 Fe1 B12 . . 3_556 129.72(17)
B3 Fe1 B13 . . 3_556 92.2(2)
B3 Fe1 B14 . . . 82.3(2)
B3 Fe1 B4 1_556 . . 131.3(2)
B3 Fe1 B4 1_556 . 1_556 77.9(2)
B3 Fe1 B6 1_556 . 3_555 101.2(2)
B3 Fe1 B6 1_556 . 3_556 45.1(2)
B3 Fe1 B7 1_556 . . 49.14(16)
B3 Fe1 B12 1_556 . 3_556 129.72(17)
B3 Fe1 B13 1_556 . 3_556 92.2(2)
B3 Fe1 B14 1_556 . . 82.3(2)
B4 Fe1 B4 . . 1_556 81.32(17)
B4 Fe1 B6 . . 3_555 96.81(18)
B4 Fe1 B6 . . 3_556 176.4(2)
B4 Fe1 B7 . . . 86.1(2)
B4 Fe1 B12 . . 3_556 95.6(2)
B4 Fe1 B13 . . 3_556 132.78(15)
B4 Fe1 B14 . . . 50.90(17)
B4 Fe1 B6 1_556 . 3_555 176.4(2)
B4 Fe1 B6 1_556 . 3_556 96.81(18)
B4 Fe1 B7 1_556 . . 86.1(2)
B4 Fe1 B12 1_556 . 3_556 95.6(2)
B4 Fe1 B13 1_556 . 3_556 132.78(15)
B4 Fe1 B14 1_556 . . 50.90(17)
B6 Fe1 B6 3_555 . 3_556 84.9(2)
B6 Fe1 B7 3_555 . . 90.6(2)
B6 Fe1 B12 3_555 . 3_556 87.6(2)
B6 Fe1 B13 3_555 . 3_556 50.61(17)
B6 Fe1 B14 3_555 . . 125.56(19)
B6 Fe1 B7 3_556 . . 90.6(2)
B6 Fe1 B12 3_556 . 3_556 87.6(2)
B6 Fe1 B13 3_556 . 3_556 50.61(17)
B6 Fe1 B14 3_556 . . 125.56(19)
B7 Fe1 B12 . . 3_556 177.6(3)
B7 Fe1 B13 . . 3_556 121.5(3)
B7 Fe1 B14 . . . 51.1(3)
B12 Fe1 B13 3_556 . 3_556 56.1(3)
B12 Fe1 B14 3_556 . . 131.2(3)
B13 Fe1 B14 3_556 . . 172.7(3)
Fe2 Fe2 Fe2 1_554 . 1_556 180.0(5)
Fe2 Fe2 B4 1_554 . . 90.00(2)
Fe2 Fe2 B6 1_554 . . 90.00(2)
Fe2 Fe2 B8 1_554 . . 90.00(2)
Fe2 Fe2 B9 1_554 . 3_545 90.00(2)
Fe2 Fe2 B10 1_554 . 1_554 49.95(11)
Fe2 Fe2 B10 1_554 . . 130.05(12)
Fe2 Fe2 B11 1_554 . 1_554 51.18(12)
Fe2 Fe2 B11 1_554 . . 128.82(13)
Fe2 Fe2 B13 1_554 . 1_554 49.81(13)
Fe2 Fe2 B13 1_554 . . 130.19(14)
Fe2 Fe2 B14 1_554 . 1_554 47.33(13)
Fe2 Fe2 B14 1_554 . . 132.67(13)
Fe2 Fe2 B4 1_556 . . 90.00(2)
Fe2 Fe2 B6 1_556 . . 90.00(2)
Fe2 Fe2 B8 1_556 . . 90.00(2)
Fe2 Fe2 B9 1_556 . 3_545 90.00(2)
Fe2 Fe2 B10 1_556 . 1_554 130.05(12)
Fe2 Fe2 B10 1_556 . . 49.95(11)
Fe2 Fe2 B11 1_556 . 1_554 128.82(13)
Fe2 Fe2 B11 1_556 . . 51.18(12)
Fe2 Fe2 B13 1_556 . 1_554 130.19(14)
Fe2 Fe2 B13 1_556 . . 49.81(13)
Fe2 Fe2 B14 1_556 . 1_554 132.67(13)
Fe2 Fe2 B14 1_556 . . 47.33(13)
B4 Fe2 B6 . . . 128.7(3)
B4 Fe2 B8 . . . 56.9(3)
B4 Fe2 B9 . . 3_545 179.8(3)
B4 Fe2 B10 . . 1_554 130.10(17)
B4 Fe2 B10 . . . 130.10(17)
B4 Fe2 B11 . . 1_554 88.2(2)
B4 Fe2 B11 . . . 88.2(2)
B4 Fe2 B13 . . 1_554 92.7(2)
B4 Fe2 B13 . . . 92.7(2)
B4 Fe2 B14 . . 1_554 50.64(17)
B4 Fe2 B14 . . . 50.64(17)
B6 Fe2 B8 . . . 174.5(3)
B6 Fe2 B9 . . 3_545 51.5(3)
B6 Fe2 B10 . . 1_554 85.4(2)
B6 Fe2 B10 . . . 85.4(2)
B6 Fe2 B11 . . 1_554 128.88(19)
B6 Fe2 B11 . . . 128.88(19)
B6 Fe2 B13 . . 1_554 51.34(19)
B6 Fe2 B13 . . . 51.34(19)
B6 Fe2 B14 . . 1_554 96.1(2)
B6 Fe2 B14 . . . 96.1(2)
B8 Fe2 B9 . . 3_545 123.0(3)
B8 Fe2 B10 . . 1_554 90.3(2)
B8 Fe2 B10 . . . 90.3(2)
B8 Fe2 B11 . . 1_554 47.99(17)
B8 Fe2 B11 . . . 47.99(17)
B8 Fe2 B13 . . 1_554 131.62(17)
B8 Fe2 B13 . . . 131.62(17)
B8 Fe2 B14 . . 1_554 88.0(2)
B8 Fe2 B14 . . . 88.0(2)
B9 Fe2 B10 3_545 . 1_554 49.81(17)
B9 Fe2 B10 3_545 . . 49.81(17)
B9 Fe2 B11 3_545 . 1_554 91.7(2)
B9 Fe2 B11 3_545 . . 91.7(2)
B9 Fe2 B13 3_545 . 1_554 87.4(2)
B9 Fe2 B13 3_545 . . 87.4(2)
B9 Fe2 B14 3_545 . 1_554 129.44(17)
B9 Fe2 B14 3_545 . . 129.44(17)
B10 Fe2 B10 1_554 . . 80.10(16)
B10 Fe2 B11 1_554 . 1_554 45.2(2)
B10 Fe2 B11 1_554 . . 95.9(2)
B10 Fe2 B13 1_554 . 1_554 82.5(2)
B10 Fe2 B13 1_554 . . 134.4(2)
B10 Fe2 B14 1_554 . 1_554 97.25(17)
B10 Fe2 B14 1_554 . . 176.9(2)
B10 Fe2 B11 . . 1_554 95.9(2)
B10 Fe2 B11 . . . 45.2(2)
B10 Fe2 B13 . . 1_554 134.4(2)
B10 Fe2 B13 . . . 82.5(2)
B10 Fe2 B14 . . 1_554 176.9(2)
B10 Fe2 B14 . . . 97.25(17)
B11 Fe2 B11 1_554 . . 77.65(18)
B11 Fe2 B13 1_554 . 1_554 100.98(18)
B11 Fe2 B13 1_554 . . 178.4(2)
B11 Fe2 B14 1_554 . 1_554 81.0(2)
B11 Fe2 B14 1_554 . . 134.0(2)
B11 Fe2 B13 . . 1_554 178.4(2)
B11 Fe2 B13 . . . 100.98(18)
B11 Fe2 B14 . . 1_554 134.0(2)
B11 Fe2 B14 . . . 81.0(2)
B13 Fe2 B13 1_554 . . 80.37(19)
B13 Fe2 B14 1_554 . 1_554 46.3(2)
B13 Fe2 B14 1_554 . . 100.6(2)
B13 Fe2 B14 . . 1_554 100.6(2)
B13 Fe2 B14 . . . 46.3(2)
B14 Fe2 B14 1_554 . . 85.35(18)
Fe3 Fe3 Fe3 1_554 . 1_556 180.0(5)
Fe3 Fe3 Fe3 1_554 . 2_655 90.00(2)
Fe3 Fe3 Fe4 1_554 . . 56.10(2)
Fe3 Fe3 Fe4 1_554 . 1_556 123.90(3)
Fe3 Fe3 B1 1_554 . . 50.67(12)
Fe3 Fe3 B1 1_554 . 1_556 129.33(12)
Fe3 Fe3 B2 1_554 . 3_545 47.36(11)
Fe3 Fe3 B2 1_554 . 3_546 132.64(11)
Fe3 Fe3 B2 1_554 . 4_555 47.54(14)
Fe3 Fe3 B2 1_554 . 4_556 132.46(14)
Fe3 Fe3 B8 1_554 . 4_555 46.20(14)
Fe3 Fe3 B8 1_554 . 4_556 133.80(14)
Fe3 Fe3 B11 1_554 . 4_556 90.00(2)
Fe3 Fe3 B12 1_554 . . 90.00(3)
Fe3 Fe3 Fe3 1_556 . 2_655 90.00(2)
Fe3 Fe3 Fe4 1_556 . . 123.90(3)
Fe3 Fe3 Fe4 1_556 . 1_556 56.10(2)
Fe3 Fe3 B1 1_556 . . 129.33(12)
Fe3 Fe3 B1 1_556 . 1_556 50.67(12)
Fe3 Fe3 B2 1_556 . 3_545 132.64(11)
Fe3 Fe3 B2 1_556 . 3_546 47.36(11)
Fe3 Fe3 B2 1_556 . 4_555 132.46(14)
Fe3 Fe3 B2 1_556 . 4_556 47.54(14)
Fe3 Fe3 B8 1_556 . 4_555 133.80(14)
Fe3 Fe3 B8 1_556 . 4_556 46.20(14)
Fe3 Fe3 B11 1_556 . 4_556 90.00(2)
Fe3 Fe3 B12 1_556 . . 90.00(3)
Fe3 Fe3 Fe4 2_655 . . 145.049(16)
Fe3 Fe3 Fe4 2_655 . 1_556 145.049(16)
Fe3 Fe3 B1 2_655 . . 95.92(16)
Fe3 Fe3 B1 2_655 . 1_556 95.92(16)
Fe3 Fe3 B2 2_655 . 3_545 53.22(16)
Fe3 Fe3 B2 2_655 . 3_546 53.22(16)
Fe3 Fe3 B2 2_655 . 4_555 52.96(13)
Fe3 Fe3 B2 2_655 . 4_556 52.96(13)
Fe3 Fe3 B8 2_655 . 4_555 99.17(18)
Fe3 Fe3 B8 2_655 . 4_556 99.17(18)
Fe3 Fe3 B11 2_655 . 4_556 128.3(2)
Fe3 Fe3 B12 2_655 . . 126.68(16)
Fe4 Fe3 Fe4 . . 1_556 67.81(3)
Fe4 Fe3 B1 . . . 57.45(14)
Fe4 Fe3 B1 . . 1_556 99.73(16)
Fe4 Fe3 B2 . . 3_545 93.27(14)
Fe4 Fe3 B2 . . 3_546 144.4(2)
Fe4 Fe3 B2 . . 4_555 99.95(13)
Fe4 Fe3 B2 . . 4_556 157.80(16)
Fe4 Fe3 B8 . . 4_555 64.9(2)
Fe4 Fe3 B8 . . 4_556 110.32(16)
Fe4 Fe3 B11 . . 4_556 66.04(16)
Fe4 Fe3 B12 . . . 53.54(12)
Fe4 Fe3 B1 1_556 . . 99.73(16)
Fe4 Fe3 B1 1_556 . 1_556 57.45(14)
Fe4 Fe3 B2 1_556 . 3_545 144.4(2)
Fe4 Fe3 B2 1_556 . 3_546 93.27(14)
Fe4 Fe3 B2 1_556 . 4_555 157.80(16)
Fe4 Fe3 B2 1_556 . 4_556 99.95(13)
Fe4 Fe3 B8 1_556 . 4_555 110.32(16)
Fe4 Fe3 B8 1_556 . 4_556 64.9(2)
Fe4 Fe3 B11 1_556 . 4_556 66.04(16)
Fe4 Fe3 B12 1_556 . . 53.54(12)
B1 Fe3 B1 . . 1_556 78.65(17)
B1 Fe3 B2 . . 3_545 46.0(3)
B1 Fe3 B2 . . 3_546 99.4(2)
B1 Fe3 B2 . . 4_555 87.8(2)
B1 Fe3 B2 . . 4_556 144.7(2)
B1 Fe3 B8 . . 4_555 94.85(19)
B1 Fe3 B8 . . 4_556 164.1(3)
B1 Fe3 B11 . . 4_556 122.50(19)
B1 Fe3 B12 . . . 47.43(17)
B1 Fe3 B2 1_556 . 3_545 99.4(2)
B1 Fe3 B2 1_556 . 3_546 46.0(3)
B1 Fe3 B2 1_556 . 4_555 144.7(2)
B1 Fe3 B2 1_556 . 4_556 87.8(2)
B1 Fe3 B8 1_556 . 4_555 164.1(3)
B1 Fe3 B8 1_556 . 4_556 94.85(19)
B1 Fe3 B11 1_556 . 4_556 122.50(19)
B1 Fe3 B12 1_556 . . 47.43(17)
B2 Fe3 B2 3_545 . 3_546 85.28(15)
B2 Fe3 B2 3_545 . 4_555 50.5(3)
B2 Fe3 B2 3_545 . 4_556 106.2(2)
B2 Fe3 B8 3_545 . 4_555 85.84(19)
B2 Fe3 B8 3_545 . 4_556 149.9(3)
B2 Fe3 B11 3_545 . 4_556 134.97(15)
B2 Fe3 B12 3_545 . . 90.8(2)
B2 Fe3 B2 3_546 . 4_555 106.2(2)
B2 Fe3 B2 3_546 . 4_556 50.5(3)
B2 Fe3 B8 3_546 . 4_555 149.9(3)
B2 Fe3 B8 3_546 . 4_556 85.84(19)
B2 Fe3 B11 3_546 . 4_556 134.97(15)
B2 Fe3 B12 3_546 . . 90.8(2)
B2 Fe3 B2 4_555 . 4_556 84.92(19)
B2 Fe3 B8 4_555 . 4_555 47.9(2)
B2 Fe3 B8 4_555 . 4_556 105.3(3)
B2 Fe3 B11 4_555 . 4_556 92.3(2)
B2 Fe3 B12 4_555 . . 134.54(16)
B2 Fe3 B8 4_556 . 4_555 105.3(3)
B2 Fe3 B8 4_556 . 4_556 47.9(2)
B2 Fe3 B11 4_556 . 4_556 92.3(2)
B2 Fe3 B12 4_556 . . 134.54(16)
B8 Fe3 B8 4_555 . 4_556 87.6(2)
B8 Fe3 B11 4_555 . 4_556 49.39(16)
B8 Fe3 B12 4_555 . . 118.0(2)
B8 Fe3 B11 4_556 . 4_556 49.39(16)
B8 Fe3 B12 4_556 . . 118.0(2)
B11 Fe3 B12 4_556 . . 105.0(3)
Fe3 Fe4 Fe3 1_554 . . 67.81(3)
Fe3 Fe4 Fe4 1_554 . 1_554 56.10(2)
Fe3 Fe4 Fe4 1_554 . 1_556 123.90(3)
Fe3 Fe4 B1 1_554 . . 54.65(14)
Fe3 Fe4 B3 1_554 . . 144.54(6)
Fe3 Fe4 B5 1_554 . 1_554 82.77(15)
Fe3 Fe4 B5 1_554 . . 126.1(2)
Fe3 Fe4 B7 1_554 . 1_554 94.66(14)
Fe3 Fe4 B7 1_554 . . 143.17(16)
Fe3 Fe4 B9 1_554 . . 129.01(14)
Fe3 Fe4 B12 1_554 . 1_554 53.6(2)
Fe3 Fe4 B12 1_554 . . 98.40(15)
Fe3 Fe4 Fe4 . . 1_554 123.90(3)
Fe3 Fe4 Fe4 . . 1_556 56.10(2)
Fe3 Fe4 B1 . . . 54.65(14)
Fe3 Fe4 B3 . . . 144.54(6)
Fe3 Fe4 B5 . . 1_554 126.1(2)
Fe3 Fe4 B5 . . . 82.77(15)
Fe3 Fe4 B7 . . 1_554 143.17(16)
Fe3 Fe4 B7 . . . 94.66(14)
Fe3 Fe4 B9 . . . 129.01(14)
Fe3 Fe4 B12 . . 1_554 98.40(15)
Fe3 Fe4 B12 . . . 53.6(2)
Fe4 Fe4 Fe4 1_554 . 1_556 180.0(5)
Fe4 Fe4 B1 1_554 . . 90.00(2)
Fe4 Fe4 B3 1_554 . . 90.00(3)
Fe4 Fe4 B5 1_554 . 1_554 50.18(11)
Fe4 Fe4 B5 1_554 . . 129.82(11)
Fe4 Fe4 B7 1_554 . 1_554 49.86(13)
Fe4 Fe4 B7 1_554 . . 130.14(14)
Fe4 Fe4 B9 1_554 . . 90.00(2)
Fe4 Fe4 B12 1_554 . 1_554 48.49(11)
Fe4 Fe4 B12 1_554 . . 131.51(12)
Fe4 Fe4 B1 1_556 . . 90.00(2)
Fe4 Fe4 B3 1_556 . . 90.00(3)
Fe4 Fe4 B5 1_556 . 1_554 129.82(11)
Fe4 Fe4 B5 1_556 . . 50.18(11)
Fe4 Fe4 B7 1_556 . 1_554 130.14(14)
Fe4 Fe4 B7 1_556 . . 49.86(13)
Fe4 Fe4 B9 1_556 . . 90.00(2)
Fe4 Fe4 B12 1_556 . 1_554 131.51(12)
Fe4 Fe4 B12 1_556 . . 48.49(11)
B1 Fe4 B3 . . . 123.1(3)
B1 Fe4 B5 . . 1_554 135.02(14)
B1 Fe4 B5 . . . 135.02(14)
B1 Fe4 B7 . . 1_554 88.6(2)
B1 Fe4 B7 . . . 88.6(2)
B1 Fe4 B9 . . . 174.9(3)
B1 Fe4 B12 . . 1_554 46.47(14)
B1 Fe4 B12 . . . 46.47(14)
B3 Fe4 B5 . . 1_554 82.2(2)
B3 Fe4 B5 . . . 82.2(2)
B3 Fe4 B7 . . 1_554 51.18(18)
B3 Fe4 B7 . . . 51.18(18)
B3 Fe4 B9 . . . 51.8(3)
B3 Fe4 B12 . . 1_554 97.5(2)
B3 Fe4 B12 . . . 97.5(2)
B5 Fe4 B5 1_554 . . 79.65(15)
B5 Fe4 B7 1_554 . 1_554 80.4(2)
B5 Fe4 B7 1_554 . . 131.2(2)
B5 Fe4 B9 1_554 . . 47.32(16)
B5 Fe4 B12 1_554 . 1_554 98.67(16)
B5 Fe4 B12 1_554 . . 178.31(15)
B5 Fe4 B7 . . 1_554 131.2(2)
B5 Fe4 B7 . . . 80.4(2)
B5 Fe4 B9 . . . 47.32(16)
B5 Fe4 B12 . . 1_554 178.31(15)
B5 Fe4 B12 . . . 98.67(16)
B7 Fe4 B7 1_554 . . 80.29(19)
B7 Fe4 B9 1_554 . . 87.5(2)
B7 Fe4 B12 1_554 . 1_554 48.1(2)
B7 Fe4 B12 1_554 . . 100.7(2)
B7 Fe4 B9 . . . 87.5(2)
B7 Fe4 B12 . . 1_554 100.7(2)
B7 Fe4 B12 . . . 48.1(2)
B9 Fe4 B12 . . 1_554 131.28(16)
B9 Fe4 B12 . . . 131.28(16)
B12 Fe4 B12 1_554 . . 83.02(16)
Fe1 B1 Fe1 3_545 . 3_546 79.4(2)
Fe1 B1 Fe3 3_545 . 1_554 100.31(4)
Fe1 B1 Fe3 3_545 . . 171.4(3)
Fe1 B1 Fe4 3_545 . . 119.8(2)
Fe1 B1 B2 3_545 . 3_545 109.4(3)
Fe1 B1 B4 3_545 . 3_545 63.9(2)
Fe1 B1 B12 3_545 . 1_554 60.8(2)
Fe1 B1 B12 3_545 . . 122.7(4)
Fe1 B1 Fe3 3_546 . 1_554 171.4(3)
Fe1 B1 Fe3 3_546 . . 100.31(4)
Fe1 B1 Fe4 3_546 . . 119.8(2)
Fe1 B1 B2 3_546 . 3_545 109.4(3)
Fe1 B1 B4 3_546 . 3_545 63.9(2)
Fe1 B1 B12 3_546 . 1_554 122.7(4)
Fe1 B1 B12 3_546 . . 60.8(2)
Fe3 B1 Fe3 1_554 . . 78.7(2)
Fe3 B1 Fe4 1_554 . . 67.91(17)
Fe3 B1 B2 1_554 . 3_545 62.5(3)
Fe3 B1 B4 1_554 . 3_545 108.2(3)
Fe3 B1 B12 1_554 . 1_554 63.4(3)
Fe3 B1 B12 1_554 . . 124.9(4)
Fe3 B1 Fe4 . . . 67.91(17)
Fe3 B1 B2 . . 3_545 62.5(3)
Fe3 B1 B4 . . 3_545 108.2(3)
Fe3 B1 B12 . . 1_554 124.9(4)
Fe3 B1 B12 . . . 63.4(3)
Fe4 B1 B2 . . 3_545 114.3(4)
Fe4 B1 B4 . . 3_545 174.7(5)
Fe4 B1 B12 . . 1_554 61.6(2)
Fe4 B1 B12 . . . 61.6(2)
B2 B1 B4 3_545 . 3_545 60.4(4)
B2 B1 B12 3_545 . 1_554 121.4(3)
B2 B1 B12 3_545 . . 121.4(3)
B4 B1 B12 3_545 . 1_554 120.4(3)
B4 B1 B12 3_545 . . 120.4(3)
B12 B1 B12 1_554 . . 107.0(4)
Fe3 B2 Fe3 3_555 . 3_556 85.3(2)
Fe3 B2 Fe3 3_555 . 4_455 73.82(13)
Fe3 B2 Fe3 3_555 . 4_456 129.5(4)
Fe3 B2 B1 3_555 . 3_555 71.5(2)
Fe3 B2 B2 3_555 . 2_565 65.0(2)
Fe3 B2 B4 3_555 . . 117.3(3)
Fe3 B2 B8 3_555 . . 134.84(19)
Fe3 B2 Fe3 3_556 . 4_455 129.5(4)
Fe3 B2 Fe3 3_556 . 4_456 73.82(13)
Fe3 B2 B1 3_556 . 3_555 71.5(2)
Fe3 B2 B2 3_556 . 2_565 65.0(2)
Fe3 B2 B4 3_556 . . 117.3(3)
Fe3 B2 B8 3_556 . . 134.84(19)
Fe3 B2 Fe3 4_455 . 4_456 84.9(3)
Fe3 B2 B1 4_455 . 3_555 137.16(13)
Fe3 B2 B2 4_455 . 2_565 64.5(3)
Fe3 B2 B4 4_455 . . 113.2(3)
Fe3 B2 B8 4_455 . . 64.5(3)
Fe3 B2 B1 4_456 . 3_555 137.16(13)
Fe3 B2 B2 4_456 . 2_565 64.5(3)
Fe3 B2 B4 4_456 . . 113.2(3)
Fe3 B2 B8 4_456 . . 64.5(3)
B1 B2 B2 3_555 . 2_565 119.3(4)
B1 B2 B4 3_555 . . 64.1(4)
B1 B2 B8 3_555 . . 132.1(6)
B2 B2 B4 2_565 . . 176.6(5)
B2 B2 B8 2_565 . . 108.6(5)
B4 B2 B8 . . . 68.0(4)
Fe1 B3 Fe1 1_554 . . 83.7(3)
Fe1 B3 Fe4 1_554 . . 136.82(13)
Fe1 B3 B6 1_554 . 3_555 66.7(3)
Fe1 B3 B7 1_554 . 1_554 68.0(2)
Fe1 B3 B7 1_554 . . 132.3(5)
Fe1 B3 B9 1_554 . . 112.0(3)
Fe1 B3 Fe4 . . . 136.82(13)
Fe1 B3 B6 . . 3_555 66.7(3)
Fe1 B3 B7 . . 1_554 132.3(5)
Fe1 B3 B7 . . . 68.0(2)
Fe1 B3 B9 . . . 112.0(3)
Fe4 B3 B6 . . 3_555 133.9(5)
Fe4 B3 B7 . . 1_554 71.6(3)
Fe4 B3 B7 . . . 71.6(3)
Fe4 B3 B9 . . . 71.6(3)
B6 B3 B7 3_555 . 1_554 127.1(2)
B6 B3 B7 3_555 . . 127.1(2)
B6 B3 B9 3_555 . . 62.3(4)
B7 B3 B7 1_554 . . 103.5(4)
B7 B3 B9 1_554 . . 113.9(4)
B7 B3 B9 . . . 113.9(4)
Fe1 B4 Fe1 1_554 . . 81.3(2)
Fe1 B4 Fe2 1_554 . . 122.3(2)
Fe1 B4 B1 1_554 . 3_555 66.3(2)
Fe1 B4 B2 1_554 . . 107.7(3)
Fe1 B4 B14 1_554 . 1_554 58.8(2)
Fe1 B4 B14 1_554 . . 120.8(4)
Fe1 B4 Fe2 . . . 122.3(2)
Fe1 B4 B1 . . 3_555 66.3(2)
Fe1 B4 B2 . . . 107.7(3)
Fe1 B4 B14 . . 1_554 120.8(4)
Fe1 B4 B14 . . . 58.8(2)
Fe2 B4 B1 . . 3_555 167.2(5)
Fe2 B4 B2 . . . 111.7(4)
Fe2 B4 B14 . . 1_554 64.4(2)
Fe2 B4 B14 . . . 64.4(2)
B1 B4 B2 3_555 . . 55.5(4)
B1 B4 B14 3_555 . 1_554 121.1(3)
B1 B4 B14 3_555 . . 121.1(3)
B2 B4 B14 . . 1_554 124.2(3)
B2 B4 B14 . . . 124.2(3)
B14 B4 B14 1_554 . . 104.5(4)
Fe4 B5 Fe4 . . 1_556 79.6(2)
Fe4 B5 B9 . . . 66.3(2)
Fe4 B5 B9 . . 1_556 128.4(5)
Fe4 B5 B10 . . 3_556 131.2(3)
Fe4 B5 B10 . . 4_556 122.6(3)
Fe4 B5 B11 . . 4_556 80.5(3)
Fe4 B5 B9 1_556 . . 128.4(5)
Fe4 B5 B9 1_556 . 1_556 66.3(2)
Fe4 B5 B10 1_556 . 3_556 131.2(3)
Fe4 B5 B10 1_556 . 4_556 122.6(3)
Fe4 B5 B11 1_556 . 4_556 80.5(3)
B9 B5 B9 . . 1_556 105.9(4)
B9 B5 B10 . . 3_556 64.9(3)
B9 B5 B10 . . 4_556 108.5(4)
B9 B5 B11 . . 4_556 127.1(2)
B9 B5 B10 1_556 . 3_556 64.9(3)
B9 B5 B10 1_556 . 4_556 108.5(4)
B9 B5 B11 1_556 . 4_556 127.1(2)
B10 B5 B10 3_556 . 4_556 76.4(4)
B10 B5 B11 3_556 . 4_556 133.5(6)
B10 B5 B11 4_556 . 4_556 57.0(4)
Fe1 B6 Fe1 3_545 . 3_546 84.9(3)
Fe1 B6 Fe2 3_545 . . 135.24(14)
Fe1 B6 B3 3_545 . 3_545 68.2(3)
Fe1 B6 B9 3_545 . 3_545 114.7(3)
Fe1 B6 B13 3_545 . 1_554 65.2(2)
Fe1 B6 B13 3_545 . . 129.9(5)
Fe1 B6 Fe2 3_546 . . 135.24(14)
Fe1 B6 B3 3_546 . 3_545 68.2(3)
Fe1 B6 B9 3_546 . 3_545 114.7(3)
Fe1 B6 B13 3_546 . 1_554 129.9(5)
Fe1 B6 B13 3_546 . . 65.2(2)
Fe2 B6 B3 . . 3_545 136.0(5)
Fe2 B6 B9 . . 3_545 71.3(3)
Fe2 B6 B13 . . 1_554 72.1(3)
Fe2 B6 B13 . . . 72.1(3)
B3 B6 B9 3_545 . 3_545 64.6(4)
B3 B6 B13 3_545 . 1_554 126.4(2)
B3 B6 B13 3_545 . . 126.4(2)
B9 B6 B13 3_545 . 1_554 114.2(4)
B9 B6 B13 3_545 . . 114.2(4)
B13 B6 B13 1_554 . . 103.7(4)
Fe1 B7 Fe4 . . . 118.3(2)
Fe1 B7 Fe4 . . 1_556 118.3(2)
Fe1 B7 B3 . . . 62.8(3)
Fe1 B7 B3 . . 1_556 62.8(3)
Fe1 B7 B12 . . . 176.4(5)
Fe1 B7 B14 . . . 57.6(3)
Fe4 B7 Fe4 . . 1_556 80.3(3)
Fe4 B7 B3 . . . 57.2(3)
Fe4 B7 B3 . . 1_556 118.1(4)
Fe4 B7 B12 . . . 64.2(3)
Fe4 B7 B14 . . . 139.49(14)
Fe4 B7 B3 1_556 . . 118.1(4)
Fe4 B7 B3 1_556 . 1_556 57.2(3)
Fe4 B7 B12 1_556 . . 64.2(3)
Fe4 B7 B14 1_556 . . 139.49(14)
B3 B7 B3 . . 1_556 103.5(4)
B3 B7 B12 . . . 118.8(3)
B3 B7 B14 . . . 96.3(4)
B3 B7 B12 1_556 . . 118.8(3)
B3 B7 B14 1_556 . . 96.3(4)
B12 B7 B14 . . . 118.8(5)
Fe2 B8 Fe3 . . 4_455 136.17(13)
Fe2 B8 Fe3 . . 4_456 136.17(13)
Fe2 B8 B2 . . . 123.4(5)
Fe2 B8 B11 . . 1_554 74.7(3)
Fe2 B8 B11 . . . 74.7(3)
Fe3 B8 Fe3 4_455 . 4_456 87.6(3)
Fe3 B8 B2 4_455 . . 67.7(3)
Fe3 B8 B11 4_455 . 1_554 67.4(2)
Fe3 B8 B11 4_455 . . 138.0(5)
Fe3 B8 B2 4_456 . . 67.7(3)
Fe3 B8 B11 4_456 . 1_554 138.0(5)
Fe3 B8 B11 4_456 . . 67.4(2)
B2 B8 B11 . . 1_554 125.3(2)
B2 B8 B11 . . . 125.3(2)
B11 B8 B11 1_554 . . 109.0(4)
Fe2 B9 Fe4 3_555 . . 166.9(4)
Fe2 B9 B3 3_555 . . 110.2(4)
Fe2 B9 B5 3_555 . 1_554 119.5(3)
Fe2 B9 B5 3_555 . . 119.5(3)
Fe2 B9 B6 3_555 . 3_555 57.2(3)
Fe2 B9 B10 3_555 . 3_555 65.9(2)
Fe2 B9 B10 3_555 . 3_556 65.9(2)
Fe4 B9 B3 . . . 56.7(3)
Fe4 B9 B5 . . 1_554 66.3(2)
Fe4 B9 B5 . . . 66.3(2)
Fe4 B9 B6 . . 3_555 109.7(4)
Fe4 B9 B10 . . 3_555 120.6(3)
Fe4 B9 B10 . . 3_556 120.6(3)
B3 B9 B5 . . 1_554 98.9(3)
B3 B9 B5 . . . 98.9(3)
B3 B9 B6 . . 3_555 53.1(4)
B3 B9 B10 . . 3_555 127.1(3)
B3 B9 B10 . . 3_556 127.1(3)
B5 B9 B5 1_554 . . 105.9(4)
B5 B9 B6 1_554 . 3_555 124.0(3)
B5 B9 B10 1_554 . 3_555 54.3(3)
B5 B9 B10 1_554 . 3_556 130.1(5)
B5 B9 B6 . . 3_555 124.0(3)
B5 B9 B10 . . 3_555 130.1(5)
B5 B9 B10 . . 3_556 54.3(3)
B6 B9 B10 3_555 . 3_555 101.1(3)
B6 B9 B10 3_555 . 3_556 101.1(3)
B10 B9 B10 3_555 . 3_556 100.6(4)
Fe2 B10 Fe2 . . 1_556 80.1(2)
Fe2 B10 B5 . . 3_546 124.3(3)
Fe2 B10 B5 . . 4_456 111.8(3)
Fe2 B10 B9 . . 3_545 64.3(2)
Fe2 B10 B9 . . 3_546 123.7(4)
Fe2 B10 B11 . . . 69.2(3)
Fe2 B10 B5 1_556 . 3_546 124.3(3)
Fe2 B10 B5 1_556 . 4_456 111.8(3)
Fe2 B10 B9 1_556 . 3_545 123.7(4)
Fe2 B10 B9 1_556 . 3_546 64.3(2)
Fe2 B10 B11 1_556 . . 69.2(3)
B5 B10 B5 3_546 . 4_456 103.6(5)
B5 B10 B9 3_546 . 3_545 60.8(3)
B5 B10 B9 3_546 . 3_546 60.8(3)
B5 B10 B11 3_546 . . 160.3(6)
B5 B10 B9 4_456 . 3_545 121.0(3)
B5 B10 B9 4_456 . 3_546 121.0(3)
B5 B10 B11 4_456 . . 56.7(4)
B9 B10 B9 3_545 . 3_546 100.6(4)
B9 B10 B11 3_545 . . 126.8(2)
B9 B10 B11 3_546 . . 126.8(2)
Fe2 B11 Fe2 . . 1_556 77.6(2)
Fe2 B11 Fe3 . . 4_456 116.8(2)
Fe2 B11 B5 . . 4_456 116.0(3)
Fe2 B11 B8 . . . 57.3(3)
Fe2 B11 B8 . . 1_556 118.7(5)
Fe2 B11 B10 . . . 65.6(3)
Fe2 B11 Fe3 1_556 . 4_456 116.8(2)
Fe2 B11 B5 1_556 . 4_456 116.0(3)
Fe2 B11 B8 1_556 . . 118.7(5)
Fe2 B11 B8 1_556 . 1_556 57.3(3)
Fe2 B11 B10 1_556 . . 65.6(3)
Fe3 B11 B5 4_456 . 4_456 110.4(4)
Fe3 B11 B8 4_456 . . 63.2(3)
Fe3 B11 B8 4_456 . 1_556 63.2(3)
Fe3 B11 B10 4_456 . . 176.7(5)
B5 B11 B8 4_456 . . 120.1(3)
B5 B11 B8 4_456 . 1_556 120.1(3)
B5 B11 B10 4_456 . . 66.2(4)
B8 B11 B8 . . 1_556 109.0(4)
B8 B11 B10 . . . 118.1(3)
B8 B11 B10 1_556 . . 118.1(3)
Fe1 B12 Fe3 3_546 . . 109.3(3)
Fe1 B12 Fe4 3_546 . . 138.34(11)
Fe1 B12 Fe4 3_546 . 1_556 138.34(11)
Fe1 B12 B1 3_546 . . 70.6(3)
Fe1 B12 B1 3_546 . 1_556 70.6(3)
Fe1 B12 B7 3_546 . . 124.3(5)
Fe3 B12 Fe4 . . . 72.9(2)
Fe3 B12 Fe4 . . 1_556 72.9(2)
Fe3 B12 B1 . . . 69.1(3)
Fe3 B12 B1 . . 1_556 69.1(3)
Fe3 B12 B7 . . . 126.4(4)
Fe4 B12 Fe4 . . 1_556 83.0(2)
Fe4 B12 B1 . . . 71.9(2)
Fe4 B12 B1 . . 1_556 139.1(5)
Fe4 B12 B7 . . . 67.7(2)
Fe4 B12 B1 1_556 . . 139.1(5)
Fe4 B12 B1 1_556 . 1_556 71.9(2)
Fe4 B12 B7 1_556 . . 67.7(2)
B1 B12 B1 . . 1_556 107.0(4)
B1 B12 B7 . . . 126.5(2)
B1 B12 B7 1_556 . . 126.5(2)
Fe1 B13 Fe2 3_546 . . 119.4(2)
Fe1 B13 Fe2 3_546 . 1_556 119.4(2)
Fe1 B13 B6 3_546 . . 64.2(3)
Fe1 B13 B6 3_546 . 1_556 64.2(3)
Fe1 B13 B14 3_546 . . 175.7(5)
Fe2 B13 Fe2 . . 1_556 80.4(3)
Fe2 B13 B6 . . . 56.6(3)
Fe2 B13 B6 . . 1_556 117.7(4)
Fe2 B13 B14 . . . 63.6(3)
Fe2 B13 B6 1_556 . . 117.7(4)
Fe2 B13 B6 1_556 . 1_556 56.6(3)
Fe2 B13 B14 1_556 . . 63.6(3)
B6 B13 B6 . . 1_556 103.7(4)
B6 B13 B14 . . . 117.8(4)
B6 B13 B14 1_556 . . 117.8(4)
Fe1 B14 Fe2 . . . 134.09(16)
Fe1 B14 Fe2 . . 1_556 134.09(16)
Fe1 B14 B4 . . . 70.3(3)
Fe1 B14 B4 . . 1_556 70.3(3)
Fe1 B14 B7 . . . 71.2(3)
Fe1 B14 B13 . . . 136.4(5)
Fe2 B14 Fe2 . . 1_556 85.3(2)
Fe2 B14 B4 . . . 65.0(2)
Fe2 B14 B4 . . 1_556 130.4(5)
Fe2 B14 B7 . . . 116.7(3)
Fe2 B14 B13 . . . 70.2(3)
Fe2 B14 B4 1_556 . . 130.4(5)
Fe2 B14 B4 1_556 . 1_556 65.0(2)
Fe2 B14 B7 1_556 . . 116.7(3)
Fe2 B14 B13 1_556 . . 70.2(3)
B4 B14 B4 . . 1_556 104.5(4)
B4 B14 B7 . . . 112.1(4)
B4 B14 B13 . . . 126.6(2)
B4 B14 B7 1_556 . . 112.1(4)
B4 B14 B13 1_556 . . 126.6(2)
B7 B14 B13 . . . 65.2(4)

loop_
_geom_bond_atom_site_label_1
_geom_bond_atom_site_label_2
_geom_bond_site_symmetry_1
_geom_bond_site_symmetry_2
_geom_bond_distance
Fe1 Fe1 . 1_554 2.8218(2)
Fe1 Fe1 . 1_556 2.8218(2)
Fe1 B1 . 3_555 2.208(5)
Fe1 B1 . 3_556 2.208(5)
Fe1 B3 . . 2.114(5)
Fe1 B3 . 1_556 2.114(5)
Fe1 B4 . . 2.165(5)
Fe1 B4 . 1_556 2.165(5)
Fe1 B6 . 3_555 2.091(6)
Fe1 B6 . 3_556 2.091(6)
Fe1 B7 . . 2.203(7)
Fe1 B12 . 3_556 2.044(6)
Fe1 B13 . 3_556 2.107(7)
Fe1 B14 . . 1.966(6)
Fe2 Fe2 . 1_554 2.8218(2)
Fe2 Fe2 . 1_556 2.8218(2)
Fe2 B4 . . 2.091(6)
Fe2 B6 . . 1.918(7)
Fe2 B8 . . 1.964(7)
Fe2 B9 . 3_545 2.163(6)
Fe2 B10 . 1_554 2.193(5)
Fe2 B10 . . 2.193(5)
Fe2 B11 . 1_554 2.250(6)
Fe2 B11 . . 2.250(6)
Fe2 B13 . 1_554 2.187(6)
Fe2 B13 . . 2.187(6)
Fe2 B14 . 1_554 2.082(5)
Fe2 B14 . . 2.082(5)
Fe3 Fe3 . 1_554 2.8218(2)
Fe3 Fe3 . 1_556 2.8218(2)
Fe3 Fe3 . 2_655 2.5060(11)
Fe3 Fe4 . . 2.5294(10)
Fe3 Fe4 . 1_556 2.5294(10)
Fe3 B1 . . 2.226(6)
Fe3 B1 . 1_556 2.226(6)
Fe3 B2 . 3_545 2.083(4)
Fe3 B2 . 3_546 2.083(4)
Fe3 B2 . 4_555 2.090(5)
Fe3 B2 . 4_556 2.090(5)
Fe3 B8 . 4_555 2.038(5)
Fe3 B8 . 4_556 2.038(5)
Fe3 B11 . 4_556 2.108(6)
Fe3 B12 . . 2.131(8)
Fe4 Fe4 . 1_554 2.8218(2)
Fe4 Fe4 . 1_556 2.8218(2)
Fe4 B1 . . 2.301(6)
Fe4 B3 . . 1.940(7)
Fe4 B5 . 1_554 2.203(5)
Fe4 B5 . . 2.203(5)
Fe4 B7 . 1_554 2.188(6)
Fe4 B7 . . 2.188(6)
Fe4 B9 . . 2.203(5)
Fe4 B12 . 1_554 2.129(5)
Fe4 B12 . . 2.129(5)
B1 B2 . 3_545 1.687(10)
B1 B4 . 3_545 1.840(8)
B1 B12 . 1_554 1.755(5)
B1 B12 . . 1.755(5)
B2 B2 . 2_565 1.781(10)
B2 B4 . . 1.779(10)
B2 B8 . . 1.675(8)
B3 B6 . 3_555 1.613(8)
B3 B7 . 1_554 1.797(5)
B3 B7 . . 1.797(5)
B3 B9 . . 1.824(10)
B4 B14 . 1_554 1.784(6)
B4 B14 . . 1.784(6)
B5 B9 . . 1.768(6)
B5 B9 . 1_556 1.768(6)
B5 B10 . 3_556 1.645(8)
B5 B10 . 4_556 1.863(11)
B5 B11 . 4_556 1.702(10)
B6 B9 . 3_545 1.787(11)
B6 B13 . 1_554 1.794(5)
B6 B13 . . 1.794(5)
B7 B12 . . 1.759(9)
B7 B14 . . 1.813(11)
B8 B11 . 1_554 1.734(5)
B8 B11 . . 1.734(5)
B9 B10 . 3_555 1.834(6)
B9 B10 . 3_556 1.834(6)
B10 B11 . . 1.708(9)
B13 B14 . . 1.680(9)
